data_7704146
loop_
_publ_author_name
'Ungpittagul, Thasanaporn'
'Wongmahasirikun, Phonpimon'
'Phomphrai, Khamphee'

_publ_section_title
;
 Synthesis and characterization of guanidinate tin(ii) complexes for
 ring-opening polymerization of cyclic esters.
;
_journal_issue 25
_journal_name_full 'Dalton transactions (Cambridge, England : 2003)'
_journal_page_first 8460
_journal_page_last 8471
_journal_paper_doi 10.1039/d0dt01115k
_journal_volume 49
_journal_year 2020
_chemical_formula_moiety 'C40 H78 N6 O2 Si4 Sn2'
_chemical_formula_sum 'C40 H78 N6 O2 Si4 Sn2'
_chemical_formula_weight 1024.86
_chemical_properties_physical Air-sensitive,Moisture-sensitive
_space_group_crystal_system monoclinic
_space_group_IT_number 14
_space_group_name_Hall '-P 2yn'
_space_group_name_H-M_alt 'P 1 21/n 1'
_atom_sites_solution_hydrogens geom
_audit_update_record
;
2018-04-27 deposited with the CCDC.	2020-04-14 downloaded from the CCDC.
;
_cell_angle_alpha 90
_cell_angle_beta 92.141(3)
_cell_angle_gamma 90
_cell_formula_units_Z 2
_cell_length_a 9.9288(9)
_cell_length_b 17.5771(14)
_cell_length_c 14.6517(12)
_cell_measurement_reflns_used 9714
_cell_measurement_temperature 105.(2)
_cell_measurement_theta_max 25.0510
_cell_measurement_theta_min 2.3572
_cell_volume 2555.2(4)
_computing_cell_refinement 'SAINT V8.34A (Bruker AXS Inc., 2013)'
_computing_data_collection 'APEX3 v2015.5-2 (Bruker AXS Inc., 2015)'
_computing_data_reduction 'SAINT V8.34A (Bruker AXS Inc., 2013)'
_computing_molecular_graphics 'shelXle (C.B. Huebschle, rev 717)'
_computing_publication_material 'Bruker SHELXL (Bruker AXS Inc., 2015)'
_computing_structure_refinement 'SHELXL-2014/7 (Sheldrick, 2014)'
_computing_structure_solution 'XT, VERSION 2014/4'
_diffrn_ambient_temperature 105.(2)
_diffrn_detector_area_resol_mean 10.4167
_diffrn_measured_fraction_theta_full 0.998
_diffrn_measured_fraction_theta_max 0.998
_diffrn_measurement_device_type 'Bruker D8 venture'
_diffrn_measurement_method '\f and \w scans'
_diffrn_radiation_type 'Mo K\a'
_diffrn_radiation_wavelength 0.71073
_diffrn_reflns_av_R_equivalents 0.0431
_diffrn_reflns_av_unetI/netI 0.0155
_diffrn_reflns_limit_h_max 11
_diffrn_reflns_limit_h_min -11
_diffrn_reflns_limit_k_max 20
_diffrn_reflns_limit_k_min -20
_diffrn_reflns_limit_l_max 17
_diffrn_reflns_limit_l_min -17
_diffrn_reflns_number 67339
_diffrn_reflns_theta_full 25.08
_diffrn_reflns_theta_max 25.08
_diffrn_reflns_theta_min 2.32
_diffrn_source 'microfocus sealed x-ray tube'
_diffrn_source_type 'Incoatec I\mus'
_exptl_absorpt_coefficient_mu 1.108
_exptl_absorpt_correction_T_max 0.7452
_exptl_absorpt_correction_T_min 0.6692
_exptl_absorpt_correction_type multi-scan
_exptl_absorpt_process_details
;
SADABS-2014/5 - Bruker AXS area detector scaling and absorption correction
;
_exptl_crystal_colour 'clear colourless'
_exptl_crystal_density_diffrn 1.332
_exptl_crystal_density_method 'not measured'
_exptl_crystal_description Square
_exptl_crystal_F_000 1064
_exptl_crystal_size_max 0.09952
_exptl_crystal_size_mid 0.06030
_exptl_crystal_size_min 0.04567
_refine_diff_density_max 0.383
_refine_diff_density_min -0.564
_refine_ls_extinction_method none
_refine_ls_goodness_of_fit_ref 1.074
_refine_ls_hydrogen_treatment constr
_refine_ls_matrix_type full
_refine_ls_number_parameters 254
_refine_ls_number_reflns 4531
_refine_ls_number_restraints 0
_refine_ls_restrained_S_all 1.074
_refine_ls_R_factor_all 0.0233
_refine_ls_R_factor_gt 0.0186
_refine_ls_shift/su_max 0.003
_refine_ls_shift/su_mean 0.000
_refine_ls_structure_factor_coef Fsqd
_refine_ls_weighting_details 'w=1/[\s^2^(Fo^2^)+(0.0208P)^2^+1.7081P] where P=(Fo^2^+2Fc^2^)/3'
_refine_ls_weighting_scheme calc
_refine_ls_wR_factor_gt 0.0436
_refine_ls_wR_factor_ref 0.0455
_reflns_number_gt 4080
_reflns_number_total 4531
_reflns_threshold_expression 'I > 2\s(I)'
_cod_data_source_file d0dt01115k2.cif
_cod_data_source_block kptu_SnTMSiPr_OBn_02
_cod_depositor_comments
;
The following automatic conversions were performed:

data item '_exptl_absorpt_correction_type' value 'Multi-Scan' was
changed to 'multi-scan' in accordance with the
/home/data/users/saulius/crontab/automatic-downloads/rss-feeds/RSC/lib/dictionaries/cif_core.dic
dictionary named 'cif_core.dic' version 2.4.2 last updated on
2011-04-26.

Automatic conversion script
Id: cif_fix_values 7556 2019-12-06 15:28:31Z antanas 

 Adding full bibliography for 7704145--7704148.cif.
;
_cod_database_code 7704146

loop_
_space_group_symop_operation_xyz
'x, y, z'
'-x+1/2, y+1/2, -z+1/2'
'-x, -y, -z'
'x-1/2, -y-1/2, z-1/2'

loop_
_atom_site_type_symbol
_atom_site_label
_atom_site_fract_x
_atom_site_fract_y
_atom_site_fract_z
_atom_site_U_iso_or_equiv
_atom_site_adp_type
_atom_site_calc_flag
_atom_site_refinement_flags_adp
_atom_site_refinement_flags_occupancy
_atom_site_refinement_flags_posn
_atom_site_occupancy
_atom_site_disorder_assembly
_atom_site_disorder_group
Sn Sn1 0.47654(2) 0.60248(2) 0.49046(2) 0.01318(5) Uani d . . . 1 . .
Si Si1 0.75587(5) 0.72330(3) 0.21762(3) 0.01616(11) Uani d . . . 1 . .
Si Si2 0.74830(5) 0.81460(3) 0.39876(3) 0.01609(11) Uani d . . . 1 . .
N N2 0.66634(15) 0.62560(8) 0.42566(10) 0.0134(3) Uani d . . . 1 . .
O O1 0.43159(13) 0.50272(7) 0.41708(8) 0.0153(3) Uani d . . . 1 . .
N N1 0.48597(15) 0.67705(8) 0.35783(10) 0.0143(3) Uani d . . . 1 . .
C C1 0.4629(2) 0.49489(11) 0.32378(12) 0.0178(4) Uani d . . . 1 . .
H H1 0.5108 0.4461 0.3158 0.021 Uiso calc U . R 1 . .
H H2 0.525 0.5364 0.3075 0.021 Uiso calc U . R 1 . .
C C2 0.3413(2) 0.49689(10) 0.25875(13) 0.0195(4) Uani d . . . 1 . .
C C3 0.2145(2) 0.51887(12) 0.28546(15) 0.0251(5) Uani d . . . 1 . .
H H3 0.2018 0.5332 0.3471 0.03 Uiso calc U . R 1 . .
N N3 0.70286(15) 0.73576(8) 0.32990(10) 0.0138(3) Uani d . . . 1 . .
C C4 0.1057(2) 0.52011(14) 0.22270(17) 0.0365(6) Uani d . . . 1 . .
H H4 0.0193 0.5352 0.2418 0.044 Uiso calc U . R 1 . .
C C5 0.1226(3) 0.49955(14) 0.13310(18) 0.0444(7) Uani d . . . 1 . .
H H5 0.0478 0.4996 0.0908 0.053 Uiso calc U . R 1 . .
C C6 0.2483(3) 0.47889(15) 0.10510(17) 0.0448(7) Uani d . . . 1 . .
H H6 0.2604 0.4656 0.0431 0.054 Uiso calc U . R 1 . .
C C7 0.3575(3) 0.47743(12) 0.16745(15) 0.0318(5) Uani d . . . 1 . .
H H7 0.4439 0.4631 0.1477 0.038 Uiso calc U . R 1 . .
C C8 0.40502(18) 0.73734(11) 0.31324(13) 0.0181(4) Uani d . . . 1 . .
H H11 0.4639 0.7824 0.3027 0.022 Uiso calc U . R 1 . .
C C9 0.3452(2) 0.70959(12) 0.22166(14) 0.0250(5) Uani d . . . 1 . .
H H10 0.2876 0.6653 0.2316 0.038 Uiso calc U . R 1 . .
H H9 0.4181 0.6953 0.1818 0.038 Uiso calc U . R 1 . .
H H8 0.2914 0.7504 0.1928 0.038 Uiso calc U . R 1 . .
C C10 0.2917(2) 0.76061(12) 0.37480(15) 0.0282(5) Uani d . . . 1 . .
H H12 0.2328 0.7168 0.3845 0.042 Uiso calc U . R 1 . .
H H14 0.2393 0.8018 0.3458 0.042 Uiso calc U . R 1 . .
H H13 0.3302 0.7781 0.4337 0.042 Uiso calc U . R 1 . .
C C11 0.61857(18) 0.67999(10) 0.36888(12) 0.0128(4) Uani d . . . 1 . .
C C12 0.6711(2) 0.79090(12) 0.13583(14) 0.0254(5) Uani d . . . 1 . .
H H17 0.574 0.7911 0.1454 0.038 Uiso calc U . R 1 . .
H H15 0.6875 0.7749 0.0731 0.038 Uiso calc U . R 1 . .
H H16 0.7074 0.8422 0.146 0.038 Uiso calc U . R 1 . .
C C13 0.7164(2) 0.62419(11) 0.18042(14) 0.0253(5) Uani d . . . 1 . .
H H20 0.7596 0.5882 0.2234 0.038 Uiso calc U . R 1 . .
H H18 0.7501 0.6158 0.1192 0.038 Uiso calc U . R 1 . .
H H19 0.6186 0.6165 0.1791 0.038 Uiso calc U . R 1 . .
C C14 0.9420(2) 0.73880(13) 0.21581(14) 0.0264(5) Uani d . . . 1 . .
H H21 0.9875 0.7047 0.26 0.04 Uiso calc U . R 1 . .
H H23 0.9627 0.7917 0.232 0.04 Uiso calc U . R 1 . .
H H22 0.9734 0.7281 0.1545 0.04 Uiso calc U . R 1 . .
C C15 0.7281(2) 0.90374(11) 0.33046(15) 0.0265(5) Uani d . . . 1 . .
H H26 0.6361 0.9065 0.304 0.04 Uiso calc U . R 1 . .
H H24 0.7924 0.9037 0.2813 0.04 Uiso calc U . R 1 . .
H H25 0.7453 0.9478 0.3701 0.04 Uiso calc U . R 1 . .
C C16 0.6337(2) 0.81792(12) 0.49625(14) 0.0245(4) Uani d . . . 1 . .
H H28 0.6344 0.7685 0.5272 0.037 Uiso calc U . R 1 . .
H H29 0.5419 0.8296 0.4735 0.037 Uiso calc U . R 1 . .
H H27 0.6643 0.8575 0.5394 0.037 Uiso calc U . R 1 . .
C C17 0.9272(2) 0.81195(12) 0.44336(14) 0.0249(4) Uani d . . . 1 . .
H H32 0.9438 0.7641 0.4763 0.037 Uiso calc U . R 1 . .
H H30 0.9437 0.8549 0.4849 0.037 Uiso calc U . R 1 . .
H H31 0.9877 0.8154 0.3922 0.037 Uiso calc U . R 1 . .
C C18 0.80919(18) 0.60814(10) 0.44195(13) 0.0153(4) Uani d . . . 1 . .
H H33 0.8635 0.6417 0.4023 0.018 Uiso calc U . R 1 . .
C C19 0.8502(2) 0.62341(11) 0.54150(13) 0.0213(4) Uani d . . . 1 . .
H H36 0.7957 0.5919 0.5811 0.032 Uiso calc U . R 1 . .
H H35 0.8356 0.6772 0.5554 0.032 Uiso calc U . R 1 . .
H H34 0.9457 0.6109 0.552 0.032 Uiso calc U . R 1 . .
C C20 0.83643(19) 0.52528(11) 0.41736(14) 0.0210(4) Uani d . . . 1 . .
H H39 0.7875 0.4918 0.4581 0.032 Uiso calc U . R 1 . .
H H38 0.9333 0.515 0.4243 0.032 Uiso calc U . R 1 . .
H H37 0.806 0.5159 0.354 0.032 Uiso calc U . R 1 . .

loop_
_atom_site_aniso_label
_atom_site_aniso_U_11
_atom_site_aniso_U_22
_atom_site_aniso_U_33
_atom_site_aniso_U_12
_atom_site_aniso_U_13
_atom_site_aniso_U_23
Sn1 0.01395(7) 0.01183(7) 0.01394(7) 0.00023(5) 0.00294(5) 0.00098(5)
Si1 0.0147(3) 0.0201(3) 0.0138(2) 0.0005(2) 0.0024(2) 0.0035(2)
Si2 0.0167(3) 0.0129(2) 0.0188(3) -0.0013(2) 0.0023(2) 0.0017(2)
N2 0.0117(7) 0.0135(7) 0.0149(8) 0.0001(6) 0.0003(6) 0.0025(6)
O1 0.0173(7) 0.0159(7) 0.0127(6) -0.0021(5) 0.0006(5) 0.0005(5)
N1 0.0127(8) 0.0144(8) 0.0159(8) 0.0012(6) 0.0014(6) 0.0043(6)
C1 0.0212(10) 0.0191(10) 0.0133(9) 0.0002(8) 0.0024(8) 0.0007(8)
C2 0.0293(11) 0.0106(9) 0.0182(10) -0.0050(8) -0.0048(9) 0.0027(7)
C3 0.0253(11) 0.0244(10) 0.0253(11) -0.0067(9) -0.0038(9) 0.0092(9)
N3 0.0137(8) 0.0133(8) 0.0144(8) -0.0005(6) 0.0015(6) 0.0032(6)
C4 0.0266(12) 0.0386(13) 0.0434(15) -0.0118(10) -0.0113(11) 0.0201(11)
C5 0.0477(16) 0.0425(15) 0.0408(15) -0.0197(12) -0.0278(13) 0.0172(12)
C6 0.072(2) 0.0381(14) 0.0225(12) -0.0097(14) -0.0189(13) -0.0003(11)
C7 0.0472(14) 0.0246(11) 0.0230(11) 0.0013(10) -0.0061(10) -0.0026(9)
C8 0.0132(9) 0.0169(9) 0.0242(10) 0.0018(7) 0.0001(8) 0.0084(8)
C9 0.0199(10) 0.0305(11) 0.0243(11) 0.0001(9) -0.0057(8) 0.0113(9)
C10 0.0185(10) 0.0294(12) 0.0368(12) 0.0089(9) 0.0014(9) 0.0058(10)
C11 0.0156(9) 0.0119(9) 0.0109(8) 0.0009(7) 0.0013(7) -0.0005(7)
C12 0.0223(10) 0.0327(12) 0.0209(10) -0.0003(9) -0.0011(8) 0.0089(9)
C13 0.0326(12) 0.0257(11) 0.0178(10) 0.0016(9) 0.0044(9) -0.0033(8)
C14 0.0185(10) 0.0385(12) 0.0226(11) 0.0016(9) 0.0071(8) 0.0051(9)
C15 0.0291(11) 0.0168(10) 0.0336(12) -0.0002(9) 0.0008(9) 0.0051(9)
C16 0.0297(11) 0.0212(10) 0.0230(10) -0.0034(9) 0.0060(9) -0.0038(9)
C17 0.0237(11) 0.0221(10) 0.0286(11) -0.0058(9) -0.0033(9) 0.0005(9)
C18 0.0128(9) 0.0150(9) 0.0179(9) -0.0003(7) -0.0005(7) 0.0034(8)
C19 0.0216(10) 0.0191(10) 0.0225(10) -0.0014(8) -0.0074(8) 0.0012(8)
C20 0.0186(10) 0.0196(10) 0.0247(11) 0.0060(8) -0.0027(8) -0.0009(8)

loop_
_atom_type_symbol
_atom_type_description
_atom_type_scat_dispersion_real
_atom_type_scat_dispersion_imag
_atom_type_scat_source
C C 0.0033 0.0016 'International Tables Vol C Tables 4.2.6.8 and 6.1.1.4'
H H 0.0000 0.0000 'International Tables Vol C Tables 4.2.6.8 and 6.1.1.4'
N N 0.0061 0.0033 'International Tables Vol C Tables 4.2.6.8 and 6.1.1.4'
O O 0.0106 0.0060 'International Tables Vol C Tables 4.2.6.8 and 6.1.1.4'
Si Si 0.0817 0.0704 'International Tables Vol C Tables 4.2.6.8 and 6.1.1.4'
Sn Sn -0.6537 1.4246 'International Tables Vol C Tables 4.2.6.8 and 6.1.1.4'

loop_
_geom_angle_atom_site_label_1
_geom_angle_atom_site_label_2
_geom_angle_atom_site_label_3
_geom_angle_site_symmetry_1
_geom_angle_site_symmetry_3
_geom_angle
_geom_angle_publ_flag
O1 Sn1 N2 . . 95.94(5) ?
O1 Sn1 N1 . . 93.25(5) ?
N2 Sn1 N1 . . 58.25(5) ?
O1 Sn1 O1 . 3_666 73.73(5) ?
N2 Sn1 O1 . 3_666 94.10(5) ?
N1 Sn1 O1 . 3_666 148.62(5) ?
N3 Si1 C13 . . 108.84(8) ?
N3 Si1 C12 . . 112.20(9) ?
C13 Si1 C12 . . 108.83(10) ?
N3 Si1 C14 . . 109.00(9) ?
C13 Si1 C14 . . 109.25(10) ?
C12 Si1 C14 . . 108.69(9) ?
N3 Si2 C16 . . 108.26(8) ?
N3 Si2 C15 . . 109.46(9) ?
C16 Si2 C15 . . 109.21(10) ?
N3 Si2 C17 . . 113.57(8) ?
C16 Si2 C17 . . 109.44(10) ?
C15 Si2 C17 . . 106.85(10) ?
C11 N2 C18 . . 124.67(15) ?
C11 N2 Sn1 . . 96.40(11) ?
C18 N2 Sn1 . . 137.65(12) ?
C1 O1 Sn1 . . 121.66(10) ?
C1 O1 Sn1 . 3_666 111.66(10) ?
Sn1 O1 Sn1 . 3_666 106.27(5) ?
C11 N1 C8 . . 123.54(15) ?
C11 N1 Sn1 . . 89.47(10) ?
C8 N1 Sn1 . . 137.12(12) ?
O1 C1 C2 . . 114.01(16) ?
O1 C1 H1 . . 108.8 ?
C2 C1 H1 . . 108.8 ?
O1 C1 H2 . . 108.8 ?
C2 C1 H2 . . 108.8 ?
H1 C1 H2 . . 107.6 ?
C3 C2 C7 . . 118.48(19) ?
C3 C2 C1 . . 122.75(18) ?
C7 C2 C1 . . 118.76(19) ?
C2 C3 C4 . . 120.5(2) ?
C2 C3 H3 . . 119.7 ?
C4 C3 H3 . . 119.7 ?
C11 N3 Si1 . . 119.39(12) ?
C11 N3 Si2 . . 116.99(12) ?
Si1 N3 Si2 . . 123.62(9) ?
C5 C4 C3 . . 120.4(2) ?
C5 C4 H4 . . 119.8 ?
C3 C4 H4 . . 119.8 ?
C6 C5 C4 . . 119.8(2) ?
C6 C5 H5 . . 120.1 ?
C4 C5 H5 . . 120.1 ?
C5 C6 C7 . . 120.1(2) ?
C5 C6 H6 . . 119.9 ?
C7 C6 H6 . . 119.9 ?
C6 C7 C2 . . 120.6(2) ?
C6 C7 H7 . . 119.7 ?
C2 C7 H7 . . 119.7 ?
N1 C8 C10 . . 109.51(15) ?
N1 C8 C9 . . 110.42(16) ?
C10 C8 C9 . . 109.53(16) ?
N1 C8 H11 . . 109.1 ?
C10 C8 H11 . . 109.1 ?
C9 C8 H11 . . 109.1 ?
C8 C9 H10 . . 109.5 ?
C8 C9 H9 . . 109.5 ?
H10 C9 H9 . . 109.5 ?
C8 C9 H8 . . 109.5 ?
H10 C9 H8 . . 109.5 ?
H9 C9 H8 . . 109.5 ?
C8 C10 H12 . . 109.5 ?
C8 C10 H14 . . 109.5 ?
H12 C10 H14 . . 109.5 ?
C8 C10 H13 . . 109.5 ?
H12 C10 H13 . . 109.5 ?
H14 C10 H13 . . 109.5 ?
N1 C11 N2 . . 112.06(15) ?
N1 C11 N3 . . 125.18(16) ?
N2 C11 N3 . . 122.69(15) ?
Si1 C12 H17 . . 109.5 ?
Si1 C12 H15 . . 109.5 ?
H17 C12 H15 . . 109.5 ?
Si1 C12 H16 . . 109.5 ?
H17 C12 H16 . . 109.5 ?
H15 C12 H16 . . 109.5 ?
Si1 C13 H20 . . 109.5 ?
Si1 C13 H18 . . 109.5 ?
H20 C13 H18 . . 109.5 ?
Si1 C13 H19 . . 109.5 ?
H20 C13 H19 . . 109.5 ?
H18 C13 H19 . . 109.5 ?
Si1 C14 H21 . . 109.5 ?
Si1 C14 H23 . . 109.5 ?
H21 C14 H23 . . 109.5 ?
Si1 C14 H22 . . 109.5 ?
H21 C14 H22 . . 109.5 ?
H23 C14 H22 . . 109.5 ?
Si2 C15 H26 . . 109.5 ?
Si2 C15 H24 . . 109.5 ?
H26 C15 H24 . . 109.5 ?
Si2 C15 H25 . . 109.5 ?
H26 C15 H25 . . 109.5 ?
H24 C15 H25 . . 109.5 ?
Si2 C16 H28 . . 109.5 ?
Si2 C16 H29 . . 109.5 ?
H28 C16 H29 . . 109.5 ?
Si2 C16 H27 . . 109.5 ?
H28 C16 H27 . . 109.5 ?
H29 C16 H27 . . 109.5 ?
Si2 C17 H32 . . 109.5 ?
Si2 C17 H30 . . 109.5 ?
H32 C17 H30 . . 109.5 ?
Si2 C17 H31 . . 109.5 ?
H32 C17 H31 . . 109.5 ?
H30 C17 H31 . . 109.5 ?
N2 C18 C19 . . 110.01(15) ?
N2 C18 C20 . . 109.94(15) ?
C19 C18 C20 . . 110.52(15) ?
N2 C18 H33 . . 108.8 ?
C19 C18 H33 . . 108.8 ?
C20 C18 H33 . . 108.8 ?
C18 C19 H36 . . 109.5 ?
C18 C19 H35 . . 109.5 ?
H36 C19 H35 . . 109.5 ?
C18 C19 H34 . . 109.5 ?
H36 C19 H34 . . 109.5 ?
H35 C19 H34 . . 109.5 ?
C18 C20 H39 . . 109.5 ?
C18 C20 H38 . . 109.5 ?
H39 C20 H38 . . 109.5 ?
C18 C20 H37 . . 109.5 ?
H39 C20 H37 . . 109.5 ?
H38 C20 H37 . . 109.5 ?

loop_
_geom_bond_atom_site_label_1
_geom_bond_atom_site_label_2
_geom_bond_site_symmetry_2
_geom_bond_distance
_geom_bond_publ_flag
Sn1 O1 . 2.0961(12) ?
Sn1 N2 . 2.1798(15) ?
Sn1 N1 . 2.3488(15) ?
Sn1 O1 3_666 2.4483(12) ?
Si1 N3 . 1.7596(15) ?
Si1 C13 . 1.863(2) ?
Si1 C12 . 1.866(2) ?
Si1 C14 . 1.869(2) ?
Si2 N3 . 1.7629(16) ?
Si2 C16 . 1.860(2) ?
Si2 C15 . 1.866(2) ?
Si2 C17 . 1.870(2) ?
N2 C11 . 1.342(2) ?
N2 C18 . 1.462(2) ?
O1 C1 . 1.420(2) ?
O1 Sn1 3_666 2.4483(12) ?
N1 C11 . 1.321(2) ?
N1 C8 . 1.469(2) ?
C1 C2 . 1.510(3) ?
C1 H1 . 0.99 ?
C1 H2 . 0.99 ?
C2 C3 . 1.388(3) ?
C2 C7 . 1.396(3) ?
C3 C4 . 1.392(3) ?
C3 H3 . 0.95 ?
N3 C11 . 1.422(2) ?
C4 C5 . 1.378(4) ?
C4 H4 . 0.95 ?
C5 C6 . 1.376(4) ?
C5 H5 . 0.95 ?
C6 C7 . 1.392(3) ?
C6 H6 . 0.95 ?
C7 H7 . 0.95 ?
C8 C10 . 1.524(3) ?
C8 C9 . 1.527(3) ?
C8 H11 . 1.0 ?
C9 H10 . 0.98 ?
C9 H9 . 0.98 ?
C9 H8 . 0.98 ?
C10 H12 . 0.98 ?
C10 H14 . 0.98 ?
C10 H13 . 0.98 ?
C12 H17 . 0.98 ?
C12 H15 . 0.98 ?
C12 H16 . 0.98 ?
C13 H20 . 0.98 ?
C13 H18 . 0.98 ?
C13 H19 . 0.98 ?
C14 H21 . 0.98 ?
C14 H23 . 0.98 ?
C14 H22 . 0.98 ?
C15 H26 . 0.98 ?
C15 H24 . 0.98 ?
C15 H25 . 0.98 ?
C16 H28 . 0.98 ?
C16 H29 . 0.98 ?
C16 H27 . 0.98 ?
C17 H32 . 0.98 ?
C17 H30 . 0.98 ?
C17 H31 . 0.98 ?
C18 C19 . 1.523(3) ?
C18 C20 . 1.527(3) ?
C18 H33 . 1.0 ?
C19 H36 . 0.98 ?
C19 H35 . 0.98 ?
C19 H34 . 0.98 ?
C20 H39 . 0.98 ?
C20 H38 . 0.98 ?
C20 H37 . 0.98 ?

loop_
_geom_torsion_atom_site_label_1
_geom_torsion_atom_site_label_2
_geom_torsion_atom_site_label_3
_geom_torsion_atom_site_label_4
_geom_torsion_site_symmetry_1
_geom_torsion_site_symmetry_2
_geom_torsion_site_symmetry_3
_geom_torsion_site_symmetry_4
_geom_torsion
_geom_torsion_publ_flag
Sn1 O1 C1 C2 . . . . -108.02(15) ?
Sn1 O1 C1 C2 3_666 . . . 125.17(13) ?
O1 C1 C2 C3 . . . . 11.8(3) ?
O1 C1 C2 C7 . . . . -169.70(17) ?
C7 C2 C3 C4 . . . . 1.1(3) ?
C1 C2 C3 C4 . . . . 179.67(18) ?
C13 Si1 N3 C11 . . . . -12.19(16) ?
C12 Si1 N3 C11 . . . . 108.31(14) ?
C14 Si1 N3 C11 . . . . -131.26(14) ?
C13 Si1 N3 Si2 . . . . 167.85(10) ?
C12 Si1 N3 Si2 . . . . -71.66(12) ?
C14 Si1 N3 Si2 . . . . 48.78(13) ?
C16 Si2 N3 C11 . . . . -15.65(15) ?
C15 Si2 N3 C11 . . . . -134.60(13) ?
C17 Si2 N3 C11 . . . . 106.10(14) ?
C16 Si2 N3 Si1 . . . . 164.31(10) ?
C15 Si2 N3 Si1 . . . . 45.37(13) ?
C17 Si2 N3 Si1 . . . . -73.94(12) ?
C2 C3 C4 C5 . . . . -0.1(3) ?
C3 C4 C5 C6 . . . . -1.1(4) ?
C4 C5 C6 C7 . . . . 1.1(4) ?
C5 C6 C7 C2 . . . . -0.1(4) ?
C3 C2 C7 C6 . . . . -1.0(3) ?
C1 C2 C7 C6 . . . . -179.7(2) ?
C11 N1 C8 C10 . . . . -128.25(19) ?
Sn1 N1 C8 C10 . . . . 6.0(3) ?
C11 N1 C8 C9 . . . . 111.05(19) ?
Sn1 N1 C8 C9 . . . . -114.73(17) ?
C8 N1 C11 N2 . . . . 168.54(16) ?
Sn1 N1 C11 N2 . . . . 17.74(14) ?
C8 N1 C11 N3 . . . . -8.5(3) ?
Sn1 N1 C11 N3 . . . . -159.27(16) ?
C18 N2 C11 N1 . . . . 171.66(16) ?
Sn1 N2 C11 N1 . . . . -19.29(16) ?
C18 N2 C11 N3 . . . . -11.3(3) ?
Sn1 N2 C11 N3 . . . . 157.80(14) ?
Si1 N3 C11 N1 . . . . -84.3(2) ?
Si2 N3 C11 N1 . . . . 95.66(19) ?
Si1 N3 C11 N2 . . . . 99.00(18) ?
Si2 N3 C11 N2 . . . . -81.03(19) ?
C11 N2 C18 C19 . . . . 116.84(19) ?
Sn1 N2 C18 C19 . . . . -46.9(2) ?
C11 N2 C18 C20 . . . . -121.22(18) ?
Sn1 N2 C18 C20 . . . . 75.0(2) ?
